data_4510735
loop_
_publ_author_name
'Cholewa, Piotr P.'
'Beavers, Christine M.'
'Teat, Simon J.'
'Dalgarno, Scott J.'

_publ_section_title
;
 Molecular Paneling in the Rational Design of Calixarene Coordination
 Polymers
;
_journal_issue 7
_journal_name_full 'Crystal Growth &amp; Design'
_journal_page_first 2703
_journal_paper_doi 10.1021/cg400125x
_journal_volume 13
_journal_year 2013
_chemical_formula_sum 'C95 H109 Co N3 O13'
_chemical_formula_weight 1559.78
_chemical_name_common '7 '
_chemical_name_systematic
;
 ?
;
_space_group_IT_number 2
_symmetry_cell_setting triclinic
_symmetry_space_group_name_Hall '-P 1'
_symmetry_space_group_name_H-M 'P -1'
_atom_sites_solution_hydrogens geom
_atom_sites_solution_primary direct
_atom_sites_solution_secondary difmap
_audit_creation_method SHELXL-97
_cell_angle_alpha 89.235(3)
_cell_angle_beta 80.416(3)
_cell_angle_gamma 80.184(3)
_cell_formula_units_Z 2
_cell_length_a 11.298(2)
_cell_length_b 15.849(3)
_cell_length_c 27.416(5)
_cell_measurement_temperature 100(2)
_cell_volume 4769.2(15)
_computing_cell_refinement 'SAINT (Bruker, 1998)'
_computing_data_collection 'Apex II'
_computing_data_reduction 'SAINT (Bruker, 1998)'
_computing_molecular_graphics 'XSeed (Barbour, 2001)'
_computing_publication_material 'local program'
_computing_structure_refinement 'SHELXL-97 (Sheldrick, 1997)'
_computing_structure_solution 'SHELXS-97 (Sheldrick, 1990)'
_diffrn_ambient_temperature 100(2)
_diffrn_measured_fraction_theta_full 0.997
_diffrn_measured_fraction_theta_max 0.997
_diffrn_measurement_device_type 'Bruker X8 Apex II CCD Diffractometer'
_diffrn_measurement_method '\f and \w scans'
_diffrn_radiation_monochromator graphite
_diffrn_radiation_source 'fine-focus sealed tube'
_diffrn_radiation_type MoK\a
_diffrn_radiation_wavelength 0.77490
_diffrn_reflns_av_R_equivalents 0.0874
_diffrn_reflns_av_sigmaI/netI 0.1120
_diffrn_reflns_limit_h_max 12
_diffrn_reflns_limit_h_min -12
_diffrn_reflns_limit_k_max 17
_diffrn_reflns_limit_k_min -17
_diffrn_reflns_limit_l_max 30
_diffrn_reflns_limit_l_min -30
_diffrn_reflns_number 40803
_diffrn_reflns_theta_full 25.51
_diffrn_reflns_theta_max 25.51
_diffrn_reflns_theta_min 2.81
_exptl_absorpt_coefficient_mu 0.237
_exptl_absorpt_correction_T_max 0.9767
_exptl_absorpt_correction_T_min 0.9541
_exptl_absorpt_correction_type multi-scan
_exptl_absorpt_process_details Bruker-SADABS
_exptl_crystal_colour Pale-Pink
_exptl_crystal_density_diffrn 1.086
_exptl_crystal_density_method 'not measured'
_exptl_crystal_description Block
_exptl_crystal_F_000 1662
_exptl_crystal_size_max 0.20
_exptl_crystal_size_mid 0.10
_exptl_crystal_size_min 0.10
_refine_diff_density_max 0.714
_refine_diff_density_min -0.425
_refine_diff_density_rms 0.079
_refine_ls_extinction_method none
_refine_ls_goodness_of_fit_ref 1.226
_refine_ls_hydrogen_treatment constr
_refine_ls_matrix_type full
_refine_ls_number_parameters 1071
_refine_ls_number_reflns 13695
_refine_ls_number_restraints 193
_refine_ls_restrained_S_all 1.240
_refine_ls_R_factor_all 0.1055
_refine_ls_R_factor_gt 0.0848
_refine_ls_shift/su_max 0.001
_refine_ls_shift/su_mean 0.000
_refine_ls_structure_factor_coef Fsqd
_refine_ls_weighting_details 'calc w=1/[\s^2^(Fo^2^)+(0.1000P)^2^+0.0000P] where P=(Fo^2^+2Fc^2^)/3'
_refine_ls_weighting_scheme calc
_refine_ls_wR_factor_gt 0.2226
_refine_ls_wR_factor_ref 0.2393
_reflns_number_gt 9588
_reflns_number_total 13695
_reflns_threshold_expression >2sigma(I)
_cod_data_source_file cg400125x_si_002.cif
_cod_data_source_block 7
_cod_original_sg_symbol_H-M P-1
_cod_database_code 4510735

loop_
_symmetry_equiv_pos_as_xyz
'x, y, z'
'-x, -y, -z'

loop_
_atom_site_label
_atom_site_type_symbol
_atom_site_fract_x
_atom_site_fract_y
_atom_site_fract_z
_atom_site_U_iso_or_equiv
_atom_site_adp_type
_atom_site_occupancy
_atom_site_symmetry_multiplicity
_atom_site_calc_flag
_atom_site_refinement_flags
_atom_site_disorder_assembly
_atom_site_disorder_group
Co1 Co 0.92993(4) 0.57891(4) 0.562551(19) 0.0397(2) Uani 1 1 d . . .
O1 O 0.8787(3) 0.6917(2) 0.61255(10) 0.0461(7) Uani 1 1 d . . .
N1 N 0.7430(3) 0.5798(2) 0.56120(13) 0.0436(9) Uani 1 1 d . . .
C1 C 0.9660(4) 0.6623(3) 0.77717(16) 0.0521(12) Uani 1 1 d . . .
O2 O 0.9216(2) 0.5621(2) 0.64110(10) 0.0447(7) Uani 1 1 d . . .
N2 N 0.1170(3) 0.5865(3) 0.55900(12) 0.0444(9) Uani 1 1 d . . .
C2 C 0.9510(4) 0.6261(3) 0.73240(16) 0.0500(11) Uani 1 1 d . . .
H2 H 0.9773 0.5667 0.7255 0.060 Uiso 1 1 calc R . .
O3 O 0.9499(4) 0.7852(2) 0.82754(15) 0.0878(13) Uani 1 1 d DU . .
N3 N 1.5933(5) 0.5698(3) 0.7209(2) 0.0852(15) Uani 1 1 d D . .
C3 C 0.8963(4) 0.6794(3) 0.69802(16) 0.0471(11) Uani 1 1 d . . .
O4 O 0.7624(4) 0.96151(19) 0.86885(12) 0.0682(10) Uani 1 1 d DU . .
C4 C 0.8477(4) 0.7635(3) 0.70964(16) 0.0485(11) Uani 1 1 d . . .
H4 H 0.8072 0.7976 0.6867 0.058 Uiso 1 1 calc R . .
O5 O 0.8100(4) 0.8064(2) 0.95343(13) 0.0730(11) Uani 1 1 d . . .
C5 C 0.8570(4) 0.7999(3) 0.75498(16) 0.0510(11) Uani 1 1 d . . .
O6 O 1.0237(3) 0.6471(2) 0.91779(12) 0.0598(9) Uani 1 1 d . . .
C6 C 0.9241(5) 0.7490(3) 0.78584(18) 0.0564(13) Uani 1 1 d . . .
O7 O 0.9617(2) 0.4497(2) 0.55040(10) 0.0439(7) Uani 1 1 d . . .
C7 C 0.7866(5) 0.8863(3) 0.77230(18) 0.0574(13) Uani 1 1 d . A .
H7A H 0.7526 0.9164 0.7445 0.069 Uiso 1 1 calc R . .
H7B H 0.8414 0.9212 0.7840 0.069 Uiso 1 1 calc R . .
O8 O 1.0771(2) 0.34892(19) 0.49963(10) 0.0435(7) Uani 1 1 d . . .
C8 C 0.6849(5) 0.8758(3) 0.81364(17) 0.0552(13) Uani 1 1 d . . .
O9 O 1.2082(3) 0.2029(2) 0.70324(11) 0.0597(9) Uani 1 1 d DU . .
C9 C 0.6002(5) 0.8252(3) 0.80681(19) 0.0602(13) Uani 1 1 d . A .
H9 H 0.6015 0.8030 0.7747 0.072 Uiso 1 1 calc R . .
O10 O 1.4685(3) 0.0806(2) 0.68412(13) 0.0643(9) Uani 1 1 d U . .
C10 C 0.5149(5) 0.8063(4) 0.8449(2) 0.0690(15) Uani 1 1 d . . .
H10 H 0.4576 0.7714 0.8394 0.083 Uiso 1 1 calc R A .
O11 O 1.4059(3) 0.2123(2) 0.78263(13) 0.0608(9) Uani 1 1 d . . .
C11 C 0.5133(6) 0.8386(4) 0.8916(2) 0.0741(16) Uani 1 1 d . A .
H11 H 0.4554 0.8245 0.9184 0.089 Uiso 1 1 calc R . .
O12 O 1.1256(3) 0.3111(2) 0.81545(11) 0.0504(8) Uani 1 1 d . . .
C12 C 0.5945(6) 0.8914(3) 0.90038(19) 0.0651(15) Uani 1 1 d . . .
O13 O 1.4581(9) 0.6649(6) 0.6917(4) 0.235(5) Uani 1 1 d D . .
C13 C 0.6778(5) 0.9100(3) 0.86118(19) 0.0560(13) Uani 1 1 d . A .
C14 C 0.5925(7) 0.9238(3) 0.95198(19) 0.0817(19) Uani 1 1 d . A .
H14A H 0.5167 0.9652 0.9625 0.098 Uiso 1 1 calc R . .
H14B H 0.6624 0.9538 0.9522 0.098 Uiso 1 1 calc R . .
C15 C 0.5994(7) 0.8503(3) 0.98771(19) 0.0766(18) Uani 1 1 d . . .
C16 C 0.4981(7) 0.8332(4) 1.0196(2) 0.0810(18) Uani 1 1 d . A .
H16 H 0.4242 0.8730 1.0228 0.097 Uiso 1 1 calc R . .
C17 C 0.5024(6) 0.7583(4) 1.0474(2) 0.0816(18) Uani 1 1 d . . .
H17 H 0.4331 0.7493 1.0705 0.098 Uiso 1 1 calc R A .
C18 C 0.6062(6) 0.6980(3) 1.04137(18) 0.0683(15) Uani 1 1 d . A .
H18 H 0.6070 0.6456 1.0587 0.082 Uiso 1 1 calc R . .
C19 C 0.7104(6) 0.7128(3) 1.01001(18) 0.0667(15) Uani 1 1 d . . .
C20 C 0.7071(6) 0.7917(3) 0.98477(19) 0.0705(16) Uani 1 1 d . A .
C21 C 0.8214(6) 0.6445(3) 0.99760(17) 0.0645(14) Uani 1 1 d . A .
H21A H 0.8180 0.5980 1.0220 0.077 Uiso 1 1 calc R . .
H21B H 0.8958 0.6691 0.9989 0.077 Uiso 1 1 calc R . .
C22 C 0.8256(5) 0.6085(3) 0.94510(17) 0.0534(12) Uani 1 1 d . . .
C23 C 0.7283(5) 0.5770(3) 0.93377(19) 0.0630(14) Uani 1 1 d . A .
H23 H 0.6613 0.5728 0.9592 0.076 Uiso 1 1 calc R . .
C24 C 0.7246(5) 0.5509(3) 0.8862(2) 0.0646(14) Uani 1 1 d . . .
H24 H 0.6571 0.5275 0.8793 0.077 Uiso 1 1 calc R A .
C25 C 0.8187(5) 0.5591(3) 0.8496(2) 0.0615(14) Uani 1 1 d . A .
H25 H 0.8151 0.5423 0.8168 0.074 Uiso 1 1 calc R . .
C26 C 0.9213(5) 0.5917(3) 0.85873(17) 0.0524(12) Uani 1 1 d . . .
C27 C 0.9230(5) 0.6141(3) 0.90733(17) 0.0508(12) Uani 1 1 d . A .
C28 C 1.0193(4) 0.6048(3) 0.81645(17) 0.0559(12) Uani 1 1 d . A .
H28A H 1.0595 0.5486 0.8013 0.067 Uiso 1 1 calc R . .
H28B H 1.0817 0.6315 0.8290 0.067 Uiso 1 1 calc R . .
C29 C 0.8970(4) 0.6421(3) 0.64790(16) 0.0433(11) Uani 1 1 d . . .
C30 C 1.0507(8) 0.8401(5) 0.8116(3) 0.121(2) Uani 1 1 d DU . .
H30A H 1.0311 0.8741 0.7825 0.145 Uiso 1 1 calc R . .
H30B H 1.0493 0.8809 0.8388 0.145 Uiso 1 1 calc R . .
C31 C 1.1775(9) 0.7895(6) 0.7987(4) 0.138(3) Uani 1 1 d DU . .
H31A H 1.1772 0.7429 0.7750 0.166 Uiso 1 1 calc R . .
H31B H 1.2032 0.7629 0.8290 0.166 Uiso 1 1 calc R . .
C32 C 1.2702(10) 0.8470(8) 0.7755(5) 0.186(5) Uani 1 1 d DU . .
H32A H 1.2475 0.8707 0.7445 0.280 Uiso 1 1 calc R . .
H32B H 1.3521 0.8126 0.7688 0.280 Uiso 1 1 calc R . .
H32C H 1.2693 0.8939 0.7986 0.280 Uiso 1 1 calc R . .
C33 C 0.718(3) 1.0505(10) 0.8604(18) 0.079(3) Uani 0.50 1 d PDU A 1
H33A H 0.6310 1.0659 0.8760 0.094 Uiso 0.50 1 calc PR A 1
H33B H 0.7236 1.0611 0.8245 0.094 Uiso 0.50 1 calc PR A 1
C34 C 0.7958(14) 1.1048(12) 0.8832(6) 0.085(3) Uani 0.50 1 d PDU A 1
H34A H 0.7627 1.1666 0.8818 0.102 Uiso 0.50 1 calc PR A 1
H34B H 0.7991 1.0893 0.9181 0.102 Uiso 0.50 1 calc PR A 1
C35 C 0.9216(15) 1.0834(10) 0.8515(7) 0.113(5) Uani 0.50 1 d PDU A 1
H35A H 0.9767 1.1172 0.8631 0.169 Uiso 0.50 1 calc PR A 1
H35B H 0.9156 1.0969 0.8169 0.169 Uiso 0.50 1 calc PR A 1
H35C H 0.9535 1.0223 0.8541 0.169 Uiso 0.50 1 calc PR A 1
C36 C 0.8927(9) 0.8467(6) 0.9780(3) 0.123(3) Uani 1 1 d . . .
H36A H 0.9184 0.8104 1.0053 0.148 Uiso 1 1 calc R . .
H36B H 0.8508 0.9033 0.9920 0.148 Uiso 1 1 calc R . .
C37 C 1.0055(9) 0.8573(6) 0.9390(4) 0.145(4) Uani 1 1 d . . .
H37A H 1.0383 0.8017 0.9217 0.173 Uiso 1 1 calc R . .
H37B H 0.9793 0.8991 0.9141 0.173 Uiso 1 1 calc R . .
C38 C 1.1035(10) 0.8865(7) 0.9603(5) 0.183(5) Uani 1 1 d . . .
H38A H 1.0677 0.9302 0.9860 0.275 Uiso 1 1 calc R . .
H38B H 1.1575 0.9108 0.9342 0.275 Uiso 1 1 calc R . .
H38C H 1.1504 0.8377 0.9750 0.275 Uiso 1 1 calc R . .
C39 C 1.1226(5) 0.5838(4) 0.9273(2) 0.0758(17) Uani 1 1 d . . .
H39A H 1.1437 0.5395 0.9007 0.091 Uiso 1 1 calc R . .
H39B H 1.0999 0.5556 0.9592 0.091 Uiso 1 1 calc R . .
C40 C 1.2314(6) 0.6289(5) 0.9295(3) 0.095(2) Uani 1 1 d . . .
H40A H 1.2539 0.6545 0.8968 0.114 Uiso 1 1 calc R . .
H40B H 1.2049 0.6766 0.9540 0.114 Uiso 1 1 calc R . .
C41 C 1.3406(8) 0.5754(5) 0.9423(4) 0.123(3) Uani 1 1 d . . .
H41A H 1.3175 0.5411 0.9713 0.184 Uiso 1 1 calc R . .
H41B H 1.3970 0.6120 0.9500 0.184 Uiso 1 1 calc R . .
H41C H 1.3803 0.5372 0.9144 0.184 Uiso 1 1 calc R . .
C42 C 1.0696(4) 0.3150(3) 0.67337(16) 0.0465(11) Uani 1 1 d . . .
C43 C 1.0253(4) 0.3559(3) 0.63336(16) 0.0448(11) Uani 1 1 d . B .
H43 H 0.9582 0.4017 0.6391 0.054 Uiso 1 1 calc R . .
C44 C 1.0778(4) 0.3307(3) 0.58494(16) 0.0484(11) Uani 1 1 d . . .
C45 C 1.1787(4) 0.2648(3) 0.57650(17) 0.0552(12) Uani 1 1 d . B .
H45 H 1.2157 0.2485 0.5435 0.066 Uiso 1 1 calc R . .
C46 C 1.2254(4) 0.2229(3) 0.61571(18) 0.0552(12) Uani 1 1 d . . .
C47 C 1.1650(4) 0.2464(3) 0.66351(16) 0.0513(12) Uani 1 1 d . B .
C48 C 1.3434(5) 0.1582(4) 0.60721(19) 0.0682(15) Uani 1 1 d . B .
H48A H 1.3673 0.1441 0.5715 0.082 Uiso 1 1 calc R . .
H48B H 1.3307 0.1048 0.6250 0.082 Uiso 1 1 calc R . .
C49 C 1.4453(5) 0.1948(4) 0.62582(19) 0.0659(15) Uani 1 1 d . . .
C50 C 1.4821(6) 0.2693(4) 0.6062(2) 0.0836(19) Uani 1 1 d . B .
H50 H 1.4462 0.2967 0.5798 0.100 Uiso 1 1 calc R . .
C51 C 1.5692(6) 0.3036(5) 0.6244(3) 0.095(2) Uani 1 1 d . . .
H51 H 1.5941 0.3542 0.6104 0.114 Uiso 1 1 calc R B .
C52 C 1.6212(6) 0.2654(4) 0.6628(3) 0.0876(19) Uani 1 1 d . B .
H52 H 1.6815 0.2902 0.6749 0.105 Uiso 1 1 calc R . .
C53 C 1.5883(5) 0.1927(4) 0.6839(2) 0.0646(14) Uani 1 1 d . . .
C54 C 1.5023(5) 0.1548(3) 0.66416(19) 0.0598(13) Uani 1 1 d . B .
C55 C 1.6417(5) 0.1548(4) 0.7287(2) 0.0668(15) Uani 1 1 d . B .
H55A H 1.6039 0.1047 0.7405 0.080 Uiso 1 1 calc R . .
H55B H 1.7304 0.1352 0.7190 0.080 Uiso 1 1 calc R . .
C56 C 1.6188(5) 0.2205(3) 0.7694(2) 0.0645(14) Uani 1 1 d . . .
C57 C 1.7112(5) 0.2615(4) 0.7807(2) 0.0688(15) Uani 1 1 d . B .
H57 H 1.7931 0.2420 0.7655 0.083 Uiso 1 1 calc R . .
C58 C 1.6851(5) 0.3298(4) 0.8137(2) 0.0737(16) Uani 1 1 d . . .
H58 H 1.7497 0.3540 0.8229 0.088 Uiso 1 1 calc R B .
C59 C 1.5664(5) 0.3633(3) 0.8332(2) 0.0656(14) Uani 1 1 d . B .
H59 H 1.5491 0.4127 0.8541 0.079 Uiso 1 1 calc R . .
C60 C 1.4712(5) 0.3246(3) 0.82242(18) 0.0588(13) Uani 1 1 d . . .
C61 C 1.5002(5) 0.2510(3) 0.79276(19) 0.0566(13) Uani 1 1 d . B .
C62 C 1.3393(5) 0.3650(3) 0.83960(18) 0.0587(13) Uani 1 1 d . B .
H62A H 1.3351 0.4128 0.8630 0.070 Uiso 1 1 calc R . .
H62B H 1.2941 0.3220 0.8569 0.070 Uiso 1 1 calc R . .
C63 C 1.2811(4) 0.3985(3) 0.79489(17) 0.0499(11) Uani 1 1 d . . .
C64 C 1.3308(4) 0.4570(3) 0.76385(18) 0.0559(12) Uani 1 1 d . B .
H64 H 1.3989 0.4791 0.7713 0.067 Uiso 1 1 calc R . .
C65 C 1.2834(4) 0.4837(3) 0.72238(18) 0.0564(13) Uani 1 1 d . . .
H65 H 1.3170 0.5255 0.7019 0.068 Uiso 1 1 calc R B .
C66 C 1.1865(4) 0.4499(3) 0.71011(17) 0.0498(11) Uani 1 1 d . B .
H66 H 1.1566 0.4668 0.6805 0.060 Uiso 1 1 calc R . .
C67 C 1.1332(4) 0.3918(3) 0.74055(15) 0.0450(11) Uani 1 1 d . . .
C68 C 1.1788(4) 0.3674(3) 0.78351(15) 0.0442(10) Uani 1 1 d . B .
C69 C 1.0302(4) 0.3523(3) 0.72505(16) 0.0471(11) Uani 1 1 d . B .
H69A H 1.0095 0.3068 0.7484 0.056 Uiso 1 1 calc R . .
H69B H 0.9566 0.3967 0.7261 0.056 Uiso 1 1 calc R . .
C70 C 1.0352(4) 0.3804(3) 0.54233(15) 0.0414(10) Uani 1 1 d . B .
C71 C 1.1749(11) 0.1221(8) 0.7079(5) 0.079(3) Uani 0.50 1 d PDU B 1
H71A H 1.2279 0.0850 0.7277 0.095 Uiso 0.50 1 calc PR B 1
H71B H 1.1843 0.0950 0.6748 0.095 Uiso 0.50 1 calc PR B 1
C72 C 1.0436(12) 0.1323(8) 0.7331(5) 0.090(3) Uani 0.50 1 d PDU B 1
H72A H 0.9901 0.1700 0.7137 0.107 Uiso 0.50 1 calc PR B 1
H72B H 1.0339 0.1575 0.7667 0.107 Uiso 0.50 1 calc PR B 1
C73 C 1.0106(15) 0.0390(8) 0.7360(6) 0.108(4) Uani 0.50 1 d PDU B 1
H73A H 0.9268 0.0415 0.7532 0.162 Uiso 0.50 1 calc PR B 1
H73B H 1.0666 0.0019 0.7541 0.162 Uiso 0.50 1 calc PR B 1
H73C H 1.0181 0.0158 0.7025 0.162 Uiso 0.50 1 calc PR B 1
C74 C 1.5379(6) 0.0050(4) 0.6593(2) 0.0853(17) Uani 1 1 d U . .
H74A H 1.6251 0.0022 0.6614 0.102 Uiso 1 1 calc R . .
H74B H 1.5296 0.0069 0.6239 0.102 Uiso 1 1 calc R . .
C75 C 1.4950(8) -0.0717(4) 0.6819(3) 0.116(2) Uani 1 1 d U . .
H75A H 1.5089 -0.0741 0.7166 0.139 Uiso 1 1 calc R . .
H75B H 1.4060 -0.0646 0.6826 0.139 Uiso 1 1 calc R . .
C76 C 1.5513(10) -0.1539(5) 0.6577(4) 0.166(4) Uani 1 1 d U . .
H76A H 1.6174 -0.1451 0.6311 0.249 Uiso 1 1 calc R . .
H76B H 1.4900 -0.1786 0.6439 0.249 Uiso 1 1 calc R . .
H76C H 1.5843 -0.1931 0.6820 0.249 Uiso 1 1 calc R . .
C77 C 1.3980(7) 0.1309(6) 0.8048(3) 0.110(2) Uani 1 1 d . . .
H77A H 1.4809 0.0983 0.8049 0.132 Uiso 1 1 calc R . .
H77B H 1.3551 0.0976 0.7852 0.132 Uiso 1 1 calc R . .
C78 C 1.3336(9) 0.1423(5) 0.8543(4) 0.126(3) Uani 1 1 d . . .
H78A H 1.2546 0.1807 0.8545 0.151 Uiso 1 1 calc R . .
H78B H 1.3814 0.1695 0.8748 0.151 Uiso 1 1 calc R . .
C79 C 1.3103(9) 0.0517(5) 0.8773(3) 0.130(3) Uani 1 1 d . . .
H79A H 1.2512 0.0297 0.8607 0.196 Uiso 1 1 calc R . .
H79B H 1.2784 0.0592 0.9127 0.196 Uiso 1 1 calc R . .
H79C H 1.3872 0.0111 0.8725 0.196 Uiso 1 1 calc R . .
C80 C 1.0322(5) 0.3564(3) 0.85355(18) 0.0586(13) Uani 1 1 d . . .
H80A H 1.0678 0.3960 0.8722 0.070 Uiso 1 1 calc R . .
H80B H 0.9667 0.3906 0.8381 0.070 Uiso 1 1 calc R . .
C81 C 0.9822(6) 0.2946(4) 0.8869(2) 0.0793(17) Uani 1 1 d . . .
H81A H 1.0486 0.2604 0.9018 0.095 Uiso 1 1 calc R . .
H81B H 0.9480 0.2549 0.8678 0.095 Uiso 1 1 calc R . .
C82 C 0.8836(6) 0.3364(4) 0.9279(2) 0.0801(17) Uani 1 1 d . . .
H82A H 0.9188 0.3713 0.9490 0.120 Uiso 1 1 calc R . .
H82B H 0.8485 0.2921 0.9477 0.120 Uiso 1 1 calc R . .
H82C H 0.8197 0.3729 0.9134 0.120 Uiso 1 1 calc R . .
C83 C 0.6688(4) 0.6545(3) 0.55878(18) 0.0544(12) Uani 1 1 d . . .
H83 H 0.7017 0.7058 0.5588 0.065 Uiso 1 1 calc R . .
C84 C 0.5465(4) 0.6606(3) 0.55622(17) 0.0484(11) Uani 1 1 d . . .
H84 H 0.4974 0.7151 0.5541 0.058 Uiso 1 1 calc R . .
C85 C 0.4965(3) 0.5880(3) 0.55674(16) 0.0419(10) Uani 1 1 d . . .
C86 C 0.5738(4) 0.5101(3) 0.55624(16) 0.0474(11) Uani 1 1 d . . .
H86 H 0.5432 0.4582 0.5543 0.057 Uiso 1 1 calc R . .
C87 C 0.6963(4) 0.5077(3) 0.55857(16) 0.0475(11) Uani 1 1 d . . .
H87 H 0.7484 0.4539 0.5583 0.057 Uiso 1 1 calc R . .
C88 C 0.3639(4) 0.5893(3) 0.55749(16) 0.0442(11) Uani 1 1 d . . .
C89 C 0.2910(4) 0.6542(3) 0.53614(17) 0.0487(11) Uani 1 1 d . . .
H89 H 0.3245 0.7009 0.5208 0.058 Uiso 1 1 calc R . .
C90 C 0.1697(4) 0.6501(3) 0.53753(17) 0.0478(11) Uani 1 1 d . . .
H90 H 0.1212 0.6945 0.5225 0.057 Uiso 1 1 calc R . .
C91 C 0.1874(4) 0.5246(3) 0.57975(15) 0.0477(11) Uani 1 1 d . . .
H91 H 0.1512 0.4789 0.5951 0.057 Uiso 1 1 calc R . .
C92 C 0.3092(4) 0.5233(3) 0.58013(15) 0.0446(11) Uani 1 1 d . . .
H92 H 0.3553 0.4781 0.5956 0.054 Uiso 1 1 calc R . .
C93 C 1.5759(10) 0.6035(5) 0.7698(3) 0.136(3) Uani 1 1 d D . .
H93A H 1.6405 0.6362 0.7728 0.204 Uiso 1 1 calc R . .
H93B H 1.5785 0.5563 0.7933 0.204 Uiso 1 1 calc R . .
H93C H 1.4965 0.6411 0.7770 0.204 Uiso 1 1 calc R . .
C94 C 1.6812(8) 0.4933(6) 0.7111(4) 0.151(4) Uani 1 1 d D . .
H94A H 1.6758 0.4689 0.6790 0.227 Uiso 1 1 calc R . .
H94B H 1.6651 0.4518 0.7371 0.227 Uiso 1 1 calc R . .
H94C H 1.7630 0.5067 0.7103 0.227 Uiso 1 1 calc R . .
C95 C 1.5408(8) 0.6060(6) 0.6855(3) 0.124(3) Uani 1 1 d D . .
H95 H 1.5697 0.5843 0.6528 0.148 Uiso 1 1 calc R . .
C33A C 0.720(3) 1.0528(10) 0.8638(19) 0.078(3) Uani 0.50 1 d PDU A 2
H33C H 0.6532 1.0744 0.8913 0.093 Uiso 0.50 1 calc PR A 2
H33D H 0.6895 1.0643 0.8320 0.093 Uiso 0.50 1 calc PR A 2
C34A C 0.8315(19) 1.0951(12) 0.8654(5) 0.081(3) Uani 0.50 1 d PDU A 2
H34C H 0.9034 1.0630 0.8436 0.098 Uiso 0.50 1 calc PR A 2
H34D H 0.8166 1.1545 0.8533 0.098 Uiso 0.50 1 calc PR A 2
C35A C 0.8549(14) 1.0955(8) 0.9172(4) 0.087(3) Uani 0.50 1 d PDU A 2
H35D H 0.9242 1.1245 0.9187 0.130 Uiso 0.50 1 calc PR A 2
H35E H 0.8734 1.0364 0.9283 0.130 Uiso 0.50 1 calc PR A 2
H35F H 0.7825 1.1258 0.9387 0.130 Uiso 0.50 1 calc PR A 2
C71A C 1.1292(12) 0.1540(7) 0.7363(5) 0.078(3) Uani 0.50 1 d PDU B 2
H71C H 1.1291 0.1719 0.7708 0.093 Uiso 0.50 1 calc PR B 2
H71D H 1.0451 0.1710 0.7296 0.093 Uiso 0.50 1 calc PR B 2
C72A C 1.1592(14) 0.0604(8) 0.7334(6) 0.103(3) Uani 0.50 1 d PDU B 2
H72C H 1.2486 0.0413 0.7278 0.124 Uiso 0.50 1 calc PR B 2
H72D H 1.1233 0.0349 0.7644 0.124 Uiso 0.50 1 calc PR B 2
C73A C 1.1072(18) 0.0354(13) 0.6917(7) 0.141(5) Uani 0.50 1 d PDU B 2
H73D H 1.1237 -0.0271 0.6879 0.212 Uiso 0.50 1 calc PR B 2
H73E H 1.1439 0.0611 0.6614 0.212 Uiso 0.50 1 calc PR B 2
H73F H 1.0190 0.0555 0.6976 0.212 Uiso 0.50 1 calc PR B 2

loop_
_atom_site_aniso_label
_atom_site_aniso_U_11
_atom_site_aniso_U_22
_atom_site_aniso_U_33
_atom_site_aniso_U_23
_atom_site_aniso_U_13
_atom_site_aniso_U_12
Co1 0.0207(3) 0.0688(4) 0.0302(3) -0.0058(3) -0.0086(2) -0.0049(3)
O1 0.0375(16) 0.070(2) 0.0334(17) -0.0036(15) -0.0119(13) -0.0099(14)
N1 0.0257(18) 0.062(2) 0.044(2) -0.0041(17) -0.0099(16) -0.0050(18)
C1 0.053(3) 0.064(3) 0.038(3) -0.004(2) -0.015(2) 0.001(2)
O2 0.0352(16) 0.063(2) 0.0341(16) -0.0089(14) -0.0050(13) -0.0046(15)
N2 0.0285(19) 0.076(3) 0.0289(19) -0.0020(18) -0.0095(15) -0.0055(18)
C2 0.045(3) 0.061(3) 0.041(3) -0.007(2) -0.014(2) 0.006(2)
O3 0.125(3) 0.069(2) 0.076(3) -0.019(2) -0.069(3) 0.018(2)
N3 0.097(4) 0.091(4) 0.080(4) 0.020(3) -0.030(3) -0.037(3)
C3 0.042(3) 0.064(3) 0.034(2) -0.007(2) -0.008(2) -0.002(2)
O4 0.109(3) 0.0415(17) 0.057(2) -0.0056(15) -0.042(2) 0.0044(18)
C4 0.042(3) 0.063(3) 0.040(3) 0.000(2) -0.014(2) -0.001(2)
O5 0.110(3) 0.066(2) 0.046(2) 0.0025(17) -0.024(2) -0.015(2)
C5 0.054(3) 0.063(3) 0.035(2) -0.004(2) -0.014(2) 0.001(2)
O6 0.074(2) 0.0574(19) 0.051(2) -0.0028(15) -0.0332(18) 0.0036(17)
C6 0.065(3) 0.061(3) 0.046(3) -0.015(2) -0.024(2) 0.001(3)
O7 0.0266(15) 0.068(2) 0.0363(16) -0.0031(14) -0.0117(12) 0.0025(15)
C7 0.069(3) 0.060(3) 0.044(3) -0.005(2) -0.021(3) -0.003(3)
O8 0.0296(15) 0.0694(19) 0.0309(16) -0.0043(14) -0.0104(12) -0.0016(14)
C8 0.068(3) 0.048(3) 0.045(3) -0.007(2) -0.022(3) 0.014(2)
O9 0.057(2) 0.077(2) 0.0418(18) 0.0069(16) -0.0194(15) 0.0059(17)
C9 0.068(3) 0.064(3) 0.048(3) -0.015(2) -0.021(3) 0.003(3)
O10 0.070(2) 0.063(2) 0.058(2) -0.0039(17) -0.0245(18) 0.0094(18)
C10 0.068(4) 0.077(4) 0.062(4) -0.010(3) -0.015(3) -0.007(3)
O11 0.060(2) 0.063(2) 0.066(2) 0.0045(18) -0.0288(18) -0.0124(17)
C11 0.082(4) 0.074(4) 0.054(3) -0.008(3) -0.003(3) 0.013(3)
O12 0.0575(19) 0.0630(19) 0.0341(17) 0.0066(15) -0.0146(15) -0.0135(16)
C12 0.098(4) 0.043(3) 0.048(3) -0.011(2) -0.017(3) 0.009(3)
O13 0.198(9) 0.214(9) 0.237(10) 0.085(7) 0.011(7) 0.069(7)
C13 0.072(3) 0.045(3) 0.050(3) -0.005(2) -0.024(3) 0.005(2)
C14 0.135(6) 0.056(3) 0.045(3) -0.007(2) -0.023(3) 0.018(3)
C15 0.133(6) 0.053(3) 0.036(3) -0.010(2) -0.015(3) 0.007(3)
C16 0.110(5) 0.065(4) 0.054(4) -0.011(3) -0.002(3) 0.013(3)
C17 0.110(5) 0.076(4) 0.044(3) -0.004(3) 0.001(3) 0.010(4)
C18 0.101(5) 0.059(3) 0.037(3) 0.000(2) -0.009(3) 0.004(3)
C19 0.104(5) 0.055(3) 0.037(3) -0.005(2) -0.018(3) 0.004(3)
C20 0.115(5) 0.057(3) 0.036(3) -0.012(2) -0.020(3) 0.002(3)
C21 0.102(4) 0.053(3) 0.035(3) 0.000(2) -0.018(3) 0.003(3)
C22 0.075(3) 0.048(3) 0.035(3) 0.003(2) -0.017(3) 0.002(2)
C23 0.076(4) 0.062(3) 0.049(3) -0.003(2) -0.013(3) -0.001(3)
C24 0.071(4) 0.068(3) 0.057(3) -0.006(3) -0.017(3) -0.012(3)
C25 0.074(4) 0.061(3) 0.051(3) -0.013(2) -0.022(3) 0.000(3)
C26 0.065(3) 0.053(3) 0.040(3) -0.001(2) -0.026(2) 0.004(2)
C27 0.072(3) 0.039(2) 0.043(3) -0.004(2) -0.030(3) 0.005(2)
C28 0.055(3) 0.067(3) 0.043(3) -0.010(2) -0.020(2) 0.009(2)
C29 0.025(2) 0.069(3) 0.034(2) -0.007(2) -0.0053(18) -0.002(2)
C30 0.136(5) 0.102(5) 0.140(5) -0.021(4) -0.078(5) -0.006(4)
C31 0.155(7) 0.122(6) 0.160(7) 0.020(5) -0.082(6) -0.032(5)
C32 0.153(8) 0.199(10) 0.244(12) 0.082(9) -0.099(8) -0.075(8)
C33 0.120(5) 0.051(4) 0.067(5) 0.001(4) -0.037(5) 0.000(4)
C34 0.121(6) 0.058(5) 0.079(6) -0.009(5) -0.031(5) -0.008(5)
C35 0.116(10) 0.074(8) 0.135(11) -0.010(7) -0.001(9) 0.003(8)
C36 0.177(8) 0.125(6) 0.079(5) -0.017(4) 0.008(5) -0.081(6)
C37 0.136(8) 0.101(6) 0.205(11) -0.010(6) -0.046(8) -0.025(6)
C38 0.145(9) 0.133(8) 0.305(17) 0.008(9) -0.116(10) -0.037(7)
C39 0.084(4) 0.079(4) 0.063(4) -0.007(3) -0.036(3) 0.015(3)
C40 0.085(5) 0.116(5) 0.089(5) -0.024(4) -0.051(4) 0.009(4)
C41 0.118(6) 0.098(5) 0.157(8) -0.012(5) -0.068(6) 0.015(5)
C42 0.040(2) 0.063(3) 0.037(2) 0.003(2) -0.014(2) -0.001(2)
C43 0.029(2) 0.064(3) 0.041(3) -0.011(2) -0.0125(19) 0.000(2)
C44 0.036(2) 0.068(3) 0.041(3) -0.009(2) -0.016(2) 0.002(2)
C45 0.047(3) 0.080(3) 0.036(3) -0.005(2) -0.016(2) 0.005(2)
C46 0.052(3) 0.064(3) 0.047(3) -0.004(2) -0.019(2) 0.010(2)
C47 0.051(3) 0.070(3) 0.035(3) -0.001(2) -0.021(2) -0.001(2)
C48 0.059(3) 0.091(4) 0.048(3) -0.008(3) -0.019(3) 0.017(3)
C49 0.052(3) 0.083(4) 0.052(3) -0.006(3) -0.013(3) 0.020(3)
C50 0.082(4) 0.095(5) 0.068(4) 0.032(3) -0.024(3) 0.009(4)
C51 0.078(4) 0.113(5) 0.104(5) 0.045(4) -0.042(4) -0.022(4)
C52 0.077(4) 0.089(4) 0.104(5) 0.037(4) -0.040(4) -0.013(3)
C53 0.049(3) 0.074(4) 0.070(4) 0.008(3) -0.023(3) 0.004(3)
C54 0.060(3) 0.059(3) 0.053(3) 0.004(2) -0.015(3) 0.015(3)
C55 0.053(3) 0.076(4) 0.074(4) 0.017(3) -0.028(3) -0.001(3)
C56 0.054(3) 0.069(3) 0.075(4) 0.014(3) -0.030(3) -0.005(3)
C57 0.054(3) 0.080(4) 0.078(4) 0.014(3) -0.035(3) -0.006(3)
C58 0.065(4) 0.074(4) 0.094(4) 0.009(3) -0.043(3) -0.018(3)
C59 0.065(4) 0.068(3) 0.075(4) 0.011(3) -0.041(3) -0.013(3)
C60 0.063(3) 0.072(3) 0.050(3) 0.013(3) -0.031(3) -0.016(3)
C61 0.054(3) 0.063(3) 0.061(3) 0.009(3) -0.034(3) -0.009(3)
C62 0.060(3) 0.070(3) 0.049(3) 0.000(2) -0.024(2) -0.008(3)
C63 0.044(3) 0.065(3) 0.040(3) 0.000(2) -0.018(2) 0.003(2)
C64 0.047(3) 0.074(3) 0.050(3) 0.002(3) -0.013(2) -0.015(2)
C65 0.052(3) 0.065(3) 0.052(3) 0.015(2) -0.009(2) -0.009(2)
C66 0.044(3) 0.064(3) 0.040(3) 0.002(2) -0.010(2) -0.002(2)
C67 0.036(2) 0.063(3) 0.033(2) -0.005(2) -0.0069(19) 0.000(2)
C68 0.044(3) 0.053(3) 0.033(2) 0.001(2) -0.008(2) -0.001(2)
C69 0.040(2) 0.063(3) 0.037(2) 0.000(2) -0.010(2) -0.002(2)
C70 0.026(2) 0.066(3) 0.034(3) -0.001(2) -0.0123(19) -0.009(2)
C71 0.075(5) 0.088(5) 0.072(5) 0.027(5) -0.023(5) -0.002(5)
C72 0.087(6) 0.093(6) 0.088(6) 0.024(5) -0.018(5) -0.014(5)
C73 0.121(10) 0.103(9) 0.105(9) 0.039(8) -0.015(8) -0.039(8)
C74 0.097(4) 0.073(3) 0.085(4) -0.004(3) -0.041(3) 0.014(3)
C75 0.142(6) 0.079(4) 0.125(6) -0.013(4) -0.048(5) 0.010(4)
C76 0.190(9) 0.097(6) 0.220(10) -0.049(6) -0.104(8) 0.025(6)
C77 0.088(5) 0.145(7) 0.108(6) -0.010(5) -0.037(5) -0.031(5)
C78 0.138(7) 0.104(6) 0.138(8) -0.020(5) -0.053(6) 0.005(5)
C79 0.180(9) 0.076(5) 0.124(7) 0.022(4) -0.022(6) 0.007(5)
C80 0.059(3) 0.068(3) 0.047(3) 0.005(2) -0.004(2) -0.009(3)
C81 0.090(4) 0.074(4) 0.065(4) 0.009(3) 0.003(3) -0.006(3)
C82 0.079(4) 0.098(4) 0.055(3) 0.002(3) 0.000(3) -0.005(3)
C83 0.031(2) 0.068(3) 0.064(3) -0.006(2) -0.011(2) -0.008(2)
C84 0.029(2) 0.059(3) 0.058(3) 0.002(2) -0.013(2) -0.003(2)
C85 0.021(2) 0.064(3) 0.041(2) -0.003(2) -0.0121(18) -0.003(2)
C86 0.031(2) 0.066(3) 0.047(3) -0.001(2) -0.012(2) -0.007(2)
C87 0.032(2) 0.063(3) 0.048(3) -0.002(2) -0.014(2) -0.004(2)
C88 0.024(2) 0.069(3) 0.040(2) -0.007(2) -0.0109(19) -0.004(2)
C89 0.028(2) 0.065(3) 0.054(3) -0.001(2) -0.014(2) -0.006(2)
C90 0.030(2) 0.068(3) 0.046(3) 0.003(2) -0.016(2) -0.002(2)
C91 0.033(2) 0.082(3) 0.033(2) 0.008(2) -0.0132(19) -0.014(2)
C92 0.025(2) 0.076(3) 0.034(2) 0.011(2) -0.0099(18) -0.010(2)
C93 0.208(10) 0.111(6) 0.104(6) -0.018(5) -0.031(6) -0.064(7)
C94 0.108(7) 0.117(7) 0.215(11) 0.058(7) -0.023(7) 0.010(6)
C95 0.116(6) 0.150(7) 0.080(5) 0.030(5) -0.013(5) 0.042(6)
C33A 0.120(5) 0.051(4) 0.065(5) 0.001(4) -0.038(4) 0.000(4)
C34A 0.120(6) 0.054(5) 0.075(6) 0.000(5) -0.034(5) -0.010(5)
C35A 0.122(9) 0.066(6) 0.080(8) 0.009(6) -0.036(7) -0.021(7)
C71A 0.075(5) 0.080(5) 0.080(5) 0.017(5) -0.026(5) -0.007(5)
C72A 0.097(6) 0.104(6) 0.109(6) 0.010(5) -0.023(5) -0.012(5)
C73A 0.144(11) 0.154(11) 0.118(11) -0.007(10) -0.036(9) 0.009(10)

loop_
_atom_type_symbol
_atom_type_description
_atom_type_scat_dispersion_real
_atom_type_scat_dispersion_imag
_atom_type_scat_source
C C 0.0033 0.0016 'International Tables Vol C Tables 4.2.6.8 and 6.1.1.4'
H H 0.0000 0.0000 'International Tables Vol C Tables 4.2.6.8 and 6.1.1.4'
N N 0.0061 0.0033 'International Tables Vol C Tables 4.2.6.8 and 6.1.1.4'
O O 0.0106 0.0060 'International Tables Vol C Tables 4.2.6.8 and 6.1.1.4'
Co Co 0.3494 0.9721 'International Tables Vol C Tables 4.2.6.8 and 6.1.1.4'

loop_
_geom_angle_atom_site_label_1
_geom_angle_atom_site_label_2
_geom_angle_atom_site_label_3
_geom_angle
_geom_angle_site_symmetry_1
_geom_angle_site_symmetry_3
O7 Co1 O8 114.97(12) . 2_766
O7 Co1 N1 88.92(13) . .
O8 Co1 N1 84.26(12) 2_766 .
O7 Co1 N2 94.07(13) . 1_655
O8 Co1 N2 90.75(12) 2_766 1_655
N1 Co1 N2 174.91(14) . 1_655
O7 Co1 O2 91.46(12) . .
O8 Co1 O2 153.57(12) 2_766 .
N1 Co1 O2 96.85(12) . .
N2 Co1 O2 87.20(12) 1_655 .
O7 Co1 O1 151.34(12) . .
O8 Co1 O1 93.26(12) 2_766 .
N1 Co1 O1 89.12(12) . .
N2 Co1 O1 90.22(12) 1_655 .
O2 Co1 O1 60.42(11) . .
O7 Co1 C29 121.66(14) . .
O8 Co1 C29 123.35(15) 2_766 .
N1 Co1 C29 95.07(13) . .
N2 Co1 C29 86.87(13) 1_655 .
O2 Co1 C29 30.23(13) . .
O1 Co1 C29 30.27(13) . .
C29 O1 Co1 88.0(3) . .
C83 N1 C87 117.6(4) . .
C83 N1 Co1 119.4(3) . .
C87 N1 Co1 122.8(3) . .
C6 C1 C2 118.3(4) . .
C6 C1 C28 121.5(4) . .
C2 C1 C28 120.0(4) . .
C29 O2 Co1 90.3(3) . .
C90 N2 C91 117.3(3) . .
C90 N2 Co1 124.1(3) . 1_455
C91 N2 Co1 118.6(3) . 1_455
C3 C2 C1 119.0(4) . .
C3 C2 H2 120.5 . .
C1 C2 H2 120.5 . .
C6 O3 C30 108.8(5) . .
C95 N3 C93 124.7(7) . .
C95 N3 C94 119.9(7) . .
C93 N3 C94 115.3(7) . .
C4 C3 C2 120.7(4) . .
C4 C3 C29 121.5(4) . .
C2 C3 C29 117.8(4) . .
C13 O4 C33 111.0(10) . .
C13 O4 C33A 113.7(10) . .
C33 O4 C33A 4(3) . .
C3 C4 C5 121.0(4) . .
C3 C4 H4 119.5 . .
C5 C4 H4 119.5 . .
C20 O5 C36 113.6(4) . .
C6 C5 C4 117.2(4) . .
C6 C5 C7 120.6(4) . .
C4 C5 C7 121.9(4) . .
C27 O6 C39 114.5(4) . .
O3 C6 C1 117.6(4) . .
O3 C6 C5 119.3(4) . .
C1 C6 C5 123.0(4) . .
C70 O7 Co1 149.8(3) . .
C5 C7 C8 109.6(4) . .
C5 C7 H7A 109.7 . .
C8 C7 H7A 109.7 . .
C5 C7 H7B 109.7 . .
C8 C7 H7B 109.7 . .
H7A C7 H7B 108.2 . .
C70 O8 Co1 121.8(3) . 2_766
C9 C8 C13 117.6(5) . .
C9 C8 C7 120.2(4) . .
C13 C8 C7 122.0(5) . .
C47 O9 C71 111.0(6) . .
C47 O9 C71A 119.7(6) . .
C71 O9 C71A 38.9(6) . .
C10 C9 C8 121.9(5) . .
C10 C9 H9 119.0 . .
C8 C9 H9 119.0 . .
C54 O10 C74 113.2(4) . .
C9 C10 C11 118.9(6) . .
C9 C10 H10 120.5 . .
C11 C10 H10 120.5 . .
C61 O11 C77 115.7(4) . .
C10 C11 C12 121.5(6) . .
C10 C11 H11 119.2 . .
C12 C11 H11 119.2 . .
C68 O12 C80 111.4(3) . .
C13 C12 C11 118.0(5) . .
C13 C12 C14 121.7(6) . .
C11 C12 C14 120.3(6) . .
C12 C13 O4 119.5(4) . .
C12 C13 C8 121.9(5) . .
O4 C13 C8 118.5(5) . .
C12 C14 C15 110.5(4) . .
C12 C14 H14A 109.6 . .
C15 C14 H14A 109.6 . .
C12 C14 H14B 109.6 . .
C15 C14 H14B 109.6 . .
H14A C14 H14B 108.1 . .
C16 C15 C20 117.9(5) . .
C16 C15 C14 122.2(6) . .
C20 C15 C14 119.4(6) . .
C15 C16 C17 121.4(6) . .
C15 C16 H16 119.3 . .
C17 C16 H16 119.3 . .
C18 C17 C16 120.0(6) . .
C18 C17 H17 120.0 . .
C16 C17 H17 120.0 . .
C17 C18 C19 120.4(5) . .
C17 C18 H18 119.8 . .
C19 C18 H18 119.8 . .
C18 C19 C20 118.7(5) . .
C18 C19 C21 122.1(5) . .
C20 C19 C21 118.8(5) . .
O5 C20 C15 119.8(5) . .
O5 C20 C19 118.8(5) . .
C15 C20 C19 121.1(6) . .
C19 C21 C22 109.0(4) . .
C19 C21 H21A 109.9 . .
C22 C21 H21A 109.9 . .
C19 C21 H21B 109.9 . .
C22 C21 H21B 109.9 . .
H21A C21 H21B 108.3 . .
C23 C22 C27 118.4(4) . .
C23 C22 C21 120.1(5) . .
C27 C22 C21 121.3(5) . .
C22 C23 C24 121.6(5) . .
C22 C23 H23 119.2 . .
C24 C23 H23 119.2 . .
C25 C24 C23 119.2(5) . .
C25 C24 H24 120.4 . .
C23 C24 H24 120.4 . .
C24 C25 C26 121.9(5) . .
C24 C25 H25 119.0 . .
C26 C25 H25 119.0 . .
C27 C26 C25 116.8(5) . .
C27 C26 C28 123.2(4) . .
C25 C26 C28 119.9(4) . .
C26 C27 C22 122.0(5) . .
C26 C27 O6 118.3(5) . .
C22 C27 O6 119.6(4) . .
C26 C28 C1 110.9(4) . .
C26 C28 H28A 109.5 . .
C1 C28 H28A 109.5 . .
C26 C28 H28B 109.5 . .
C1 C28 H28B 109.5 . .
H28A C28 H28B 108.0 . .
O2 C29 O1 120.9(4) . .
O2 C29 C3 119.8(4) . .
O1 C29 C3 119.2(4) . .
O2 C29 Co1 59.4(2) . .
O1 C29 Co1 61.7(2) . .
C3 C29 Co1 171.9(3) . .
C31 C30 O3 114.6(6) . .
C31 C30 H30A 108.6 . .
O3 C30 H30A 108.6 . .
C31 C30 H30B 108.6 . .
O3 C30 H30B 108.6 . .
H30A C30 H30B 107.6 . .
C30 C31 C32 111.6(8) . .
C30 C31 H31A 109.3 . .
C32 C31 H31A 109.3 . .
C30 C31 H31B 109.3 . .
C32 C31 H31B 109.3 . .
H31A C31 H31B 108.0 . .
C31 C32 H32A 109.5 . .
C31 C32 H32B 109.5 . .
H32A C32 H32B 109.5 . .
C31 C32 H32C 109.5 . .
H32A C32 H32C 109.5 . .
H32B C32 H32C 109.5 . .
O4 C33 C34 107.8(16) . .
O4 C33 H33A 110.1 . .
C34 C33 H33A 110.1 . .
O4 C33 H33B 110.1 . .
C34 C33 H33B 110.1 . .
H33A C33 H33B 108.5 . .
C35 C34 C33 104(2) . .
C35 C34 H34A 110.9 . .
C33 C34 H34A 110.9 . .
C35 C34 H34B 110.9 . .
C33 C34 H34B 110.9 . .
H34A C34 H34B 108.9 . .
C34 C35 H35A 109.5 . .
C34 C35 H35B 109.5 . .
H35A C35 H35B 109.5 . .
C34 C35 H35C 109.5 . .
H35A C35 H35C 109.5 . .
H35B C35 H35C 109.5 . .
O5 C36 C37 108.2(6) . .
O5 C36 H36A 110.1 . .
C37 C36 H36A 110.1 . .
O5 C36 H36B 110.1 . .
C37 C36 H36B 110.1 . .
H36A C36 H36B 108.4 . .
C38 C37 C36 113.6(10) . .
C38 C37 H37A 108.9 . .
C36 C37 H37A 108.9 . .
C38 C37 H37B 108.9 . .
C36 C37 H37B 108.9 . .
H37A C37 H37B 107.7 . .
C37 C38 H38A 109.5 . .
C37 C38 H38B 109.5 . .
H38A C38 H38B 109.5 . .
C37 C38 H38C 109.5 . .
H38A C38 H38C 109.5 . .
H38B C38 H38C 109.5 . .
O6 C39 C40 107.7(5) . .
O6 C39 H39A 110.2 . .
C40 C39 H39A 110.2 . .
O6 C39 H39B 110.2 . .
C40 C39 H39B 110.2 . .
H39A C39 H39B 108.5 . .
C41 C40 C39 116.1(6) . .
C41 C40 H40A 108.3 . .
C39 C40 H40A 108.3 . .
C41 C40 H40B 108.3 . .
C39 C40 H40B 108.3 . .
H40A C40 H40B 107.4 . .
C40 C41 H41A 109.5 . .
C40 C41 H41B 109.5 . .
H41A C41 H41B 109.5 . .
C40 C41 H41C 109.5 . .
H41A C41 H41C 109.5 . .
H41B C41 H41C 109.5 . .
C47 C42 C43 117.7(4) . .
C47 C42 C69 120.5(4) . .
C43 C42 C69 121.1(4) . .
C42 C43 C44 121.0(4) . .
C42 C43 H43 119.5 . .
C44 C43 H43 119.5 . .
C43 C44 C45 119.5(4) . .
C43 C44 C70 120.1(4) . .
C45 C44 C70 120.1(4) . .
C46 C45 C44 120.8(4) . .
C46 C45 H45 119.6 . .
C44 C45 H45 119.6 . .
C45 C46 C47 117.6(4) . .
C45 C46 C48 121.2(4) . .
C47 C46 C48 121.0(4) . .
C42 C47 O9 118.5(4) . .
C42 C47 C46 123.0(4) . .
O9 C47 C46 118.3(4) . .
C46 C48 C49 110.3(4) . .
C46 C48 H48A 109.6 . .
C49 C48 H48A 109.6 . .
C46 C48 H48B 109.6 . .
C49 C48 H48B 109.6 . .
H48A C48 H48B 108.1 . .
C50 C49 C54 118.2(5) . .
C50 C49 C48 121.0(5) . .
C54 C49 C48 120.8(5) . .
C51 C50 C49 120.6(5) . .
C51 C50 H50 119.7 . .
C49 C50 H50 119.7 . .
C50 C51 C52 120.4(6) . .
C50 C51 H51 119.8 . .
C52 C51 H51 119.8 . .
C53 C52 C51 121.7(6) . .
C53 C52 H52 119.1 . .
C51 C52 H52 119.1 . .
C52 C53 C54 118.4(5) . .
C52 C53 C55 120.5(5) . .
C54 C53 C55 121.1(5) . .
O10 C54 C53 119.9(4) . .
O10 C54 C49 119.6(5) . .
C53 C54 C49 120.4(5) . .
C56 C55 C53 110.2(4) . .
C56 C55 H55A 109.6 . .
C53 C55 H55A 109.6 . .
C56 C55 H55B 109.6 . .
C53 C55 H55B 109.6 . .
H55A C55 H55B 108.1 . .
C61 C56 C57 117.5(5) . .
C61 C56 C55 120.1(5) . .
C57 C56 C55 121.8(5) . .
C58 C57 C56 120.9(6) . .
C58 C57 H57 119.6 . .
C56 C57 H57 119.6 . .
C59 C58 C57 120.6(5) . .
C59 C58 H58 119.7 . .
C57 C58 H58 119.7 . .
C58 C59 C60 120.1(5) . .
C58 C59 H59 119.9 . .
C60 C59 H59 119.9 . .
C61 C60 C59 118.3(5) . .
C61 C60 C62 120.5(4) . .
C59 C60 C62 121.0(5) . .
O11 C61 C60 118.2(5) . .
O11 C61 C56 119.4(5) . .
C60 C61 C56 122.1(5) . .
C60 C62 C63 109.6(4) . .
C60 C62 H62A 109.7 . .
C63 C62 H62A 109.7 . .
C60 C62 H62B 109.7 . .
C63 C62 H62B 109.7 . .
H62A C62 H62B 108.2 . .
C64 C63 C68 118.7(4) . .
C64 C63 C62 120.5(4) . .
C68 C63 C62 120.8(4) . .
C65 C64 C63 120.8(4) . .
C65 C64 H64 119.6 . .
C63 C64 H64 119.6 . .
C64 C65 C66 120.2(4) . .
C64 C65 H65 119.9 . .
C66 C65 H65 119.9 . .
C67 C66 C65 120.7(4) . .
C67 C66 H66 119.6 . .
C65 C66 H66 119.6 . .
C66 C67 C68 118.8(4) . .
C66 C67 C69 119.7(4) . .
C68 C67 C69 121.4(4) . .
O12 C68 C67 120.3(4) . .
O12 C68 C63 119.1(4) . .
C67 C68 C63 120.6(4) . .
C42 C69 C67 109.7(4) . .
C42 C69 H69A 109.7 . .
C67 C69 H69A 109.7 . .
C42 C69 H69B 109.7 . .
C67 C69 H69B 109.7 . .
H69A C69 H69B 108.2 . .
O7 C70 O8 123.7(4) . .
O7 C70 C44 119.7(4) . .
O8 C70 C44 116.6(4) . .
O9 C71 C72 108.5(10) . .
O9 C71 H71A 110.0 . .
C72 C71 H71A 110.0 . .
O9 C71 H71B 110.0 . .
C72 C71 H71B 110.0 . .
H71A C71 H71B 108.4 . .
C71 C72 C73 105.9(11) . .
C71 C72 H72A 110.6 . .
C73 C72 H72A 110.6 . .
C71 C72 H72B 110.6 . .
C73 C72 H72B 110.6 . .
H72A C72 H72B 108.7 . .
C72 C73 H73A 109.5 . .
C72 C73 H73B 109.5 . .
H73A C73 H73B 109.5 . .
C72 C73 H73C 109.5 . .
H73A C73 H73C 109.5 . .
H73B C73 H73C 109.5 . .
O10 C74 C75 110.2(6) . .
O10 C74 H74A 109.6 . .
C75 C74 H74A 109.6 . .
O10 C74 H74B 109.6 . .
C75 C74 H74B 109.6 . .
H74A C74 H74B 108.1 . .
C76 C75 C74 116.4(8) . .
C76 C75 H75A 108.2 . .
C74 C75 H75A 108.2 . .
C76 C75 H75B 108.2 . .
C74 C75 H75B 108.2 . .
H75A C75 H75B 107.3 . .
C75 C76 H76A 109.5 . .
C75 C76 H76B 109.5 . .
H76A C76 H76B 109.5 . .
C75 C76 H76C 109.5 . .
H76A C76 H76C 109.5 . .
H76B C76 H76C 109.5 . .
O11 C77 C78 110.0(7) . .
O11 C77 H77A 109.7 . .
C78 C77 H77A 109.7 . .
O11 C77 H77B 109.7 . .
C78 C77 H77B 109.7 . .
H77A C77 H77B 108.2 . .
C77 C78 C79 110.4(7) . .
C77 C78 H78A 109.6 . .
C79 C78 H78A 109.6 . .
C77 C78 H78B 109.6 . .
C79 C78 H78B 109.6 . .
H78A C78 H78B 108.1 . .
C78 C79 H79A 109.5 . .
C78 C79 H79B 109.5 . .
H79A C79 H79B 109.5 . .
C78 C79 H79C 109.5 . .
H79A C79 H79C 109.5 . .
H79B C79 H79C 109.5 . .
C81 C80 O12 109.1(4) . .
C81 C80 H80A 109.9 . .
O12 C80 H80A 109.9 . .
C81 C80 H80B 109.9 . .
O12 C80 H80B 109.9 . .
H80A C80 H80B 108.3 . .
C80 C81 C82 112.6(5) . .
C80 C81 H81A 109.1 . .
C82 C81 H81A 109.1 . .
C80 C81 H81B 109.1 . .
C82 C81 H81B 109.1 . .
H81A C81 H81B 107.8 . .
C81 C82 H82A 109.5 . .
C81 C82 H82B 109.5 . .
H82A C82 H82B 109.5 . .
C81 C82 H82C 109.5 . .
H82A C82 H82C 109.5 . .
H82B C82 H82C 109.5 . .
N1 C83 C84 123.1(4) . .
N1 C83 H83 118.5 . .
C84 C83 H83 118.5 . .
C85 C84 C83 119.7(4) . .
C85 C84 H84 120.2 . .
C83 C84 H84 120.2 . .
C84 C85 C86 117.7(4) . .
C84 C85 C88 123.0(4) . .
C86 C85 C88 119.2(4) . .
C85 C86 C87 120.0(4) . .
C85 C86 H86 120.0 . .
C87 C86 H86 120.0 . .
N1 C87 C86 121.7(4) . .
N1 C87 H87 119.2 . .
C86 C87 H87 119.2 . .
C92 C88 C89 117.7(4) . .
C92 C88 C85 119.6(4) . .
C89 C88 C85 122.6(4) . .
C90 C89 C88 119.2(4) . .
C90 C89 H89 120.4 . .
C88 C89 H89 120.4 . .
N2 C90 C89 123.2(4) . .
N2 C90 H90 118.4 . .
C89 C90 H90 118.4 . .
N2 C91 C92 123.6(4) . .
N2 C91 H91 118.2 . .
C92 C91 H91 118.2 . .
C91 C92 C88 118.9(4) . .
C91 C92 H92 120.5 . .
C88 C92 H92 120.5 . .
N3 C93 H93A 109.5 . .
N3 C93 H93B 109.5 . .
H93A C93 H93B 109.5 . .
N3 C93 H93C 109.5 . .
H93A C93 H93C 109.5 . .
H93B C93 H93C 109.5 . .
N3 C94 H94A 109.5 . .
N3 C94 H94B 109.5 . .
H94A C94 H94B 109.5 . .
N3 C94 H94C 109.5 . .
H94A C94 H94C 109.5 . .
H94B C94 H94C 109.5 . .
O13 C95 N3 123.9(9) . .
O13 C95 H95 118.1 . .
N3 C95 H95 118.1 . .
O4 C33A C34A 104.9(16) . .
O4 C33A H33C 110.8 . .
C34A C33A H33C 110.8 . .
O4 C33A H33D 110.8 . .
C34A C33A H33D 110.8 . .
H33C C33A H33D 108.8 . .
C35A C34A C33A 109(2) . .
C35A C34A H34C 109.9 . .
C33A C34A H34C 109.9 . .
C35A C34A H34D 109.9 . .
C33A C34A H34D 109.9 . .
H34C C34A H34D 108.3 . .
C34A C35A H35D 109.5 . .
C34A C35A H35E 109.5 . .
H35D C35A H35E 109.5 . .
C34A C35A H35F 109.5 . .
H35D C35A H35F 109.5 . .
H35E C35A H35F 109.5 . .
C72A C71A O9 117.7(12) . .
C72A C71A H71C 107.9 . .
O9 C71A H71C 107.9 . .
C72A C71A H71D 107.9 . .
O9 C71A H71D 107.9 . .
H71C C71A H71D 107.2 . .
C73A C72A C71A 105.5(13) . .
C73A C72A H72C 110.6 . .
C71A C72A H72C 110.6 . .
C73A C72A H72D 110.6 . .
C71A C72A H72D 110.6 . .
H72C C72A H72D 108.8 . .
C72A C73A H73D 109.5 . .
C72A C73A H73E 109.5 . .
H73D C73A H73E 109.5 . .
C72A C73A H73F 109.5 . .
H73D C73A H73F 109.5 . .
H73E C73A H73F 109.5 . .

loop_
_geom_bond_atom_site_label_1
_geom_bond_atom_site_label_2
_geom_bond_distance
_geom_bond_site_symmetry_2
Co1 O7 2.040(3) .
Co1 O8 2.045(3) 2_766
Co1 N1 2.116(3) .
Co1 N2 2.123(3) 1_655
Co1 O2 2.155(3) .
Co1 O1 2.205(3) .
Co1 C29 2.502(4) .
O1 C29 1.262(5) .
N1 C83 1.337(6) .
N1 C87 1.344(6) .
C1 C6 1.385(7) .
C1 C2 1.409(6) .
C1 C28 1.535(6) .
O2 C29 1.260(5) .
N2 C90 1.337(6) .
N2 C91 1.337(6) .
N2 Co1 2.123(3) 1_455
C2 C3 1.406(6) .
C2 H2 0.9500 .
O3 C6 1.381(6) .
O3 C30 1.551(9) .
N3 C95 1.297(8) .
N3 C93 1.419(8) .
N3 C94 1.427(9) .
C3 C4 1.371(6) .
C3 C29 1.502(6) .
O4 C13 1.400(6) .
O4 C33 1.445(16) .
O4 C33A 1.457(16) .
C4 C5 1.404(6) .
C4 H4 0.9500 .
O5 C20 1.378(7) .
O5 C36 1.470(9) .
C5 C6 1.388(6) .
C5 C7 1.501(7) .
O6 C27 1.402(6) .
O6 C39 1.425(6) .
O7 C70 1.256(5) .
C7 C8 1.503(7) .
C7 H7A 0.9900 .
C7 H7B 0.9900 .
O8 C70 1.263(5) .
O8 Co1 2.045(3) 2_766
C8 C9 1.386(7) .
C8 C13 1.403(7) .
O9 C47 1.394(5) .
O9 C71 1.395(12) .
O9 C71A 1.472(12) .
C9 C10 1.366(7) .
C9 H9 0.9500 .
O10 C54 1.376(6) .
O10 C74 1.427(7) .
C10 C11 1.383(8) .
C10 H10 0.9500 .
O11 C61 1.384(6) .
O11 C77 1.429(9) .
C11 C12 1.393(8) .
C11 H11 0.9500 .
O12 C68 1.382(5) .
O12 C80 1.454(6) .
C12 C13 1.370(8) .
C12 C14 1.507(7) .
O13 C95 1.194(9) .
C14 C15 1.512(8) .
C14 H14A 0.9900 .
C14 H14B 0.9900 .
C15 C16 1.385(9) .
C15 C20 1.390(9) .
C16 C17 1.399(8) .
C16 H16 0.9500 .
C17 C18 1.369(8) .
C17 H17 0.9500 .
C18 C19 1.391(8) .
C18 H18 0.9500 .
C19 C20 1.418(8) .
C19 C21 1.505(8) .
C21 C22 1.546(6) .
C21 H21A 0.9900 .
C21 H21B 0.9900 .
C22 C23 1.364(7) .
C22 C27 1.394(7) .
C23 C24 1.382(7) .
C23 H23 0.9500 .
C24 C25 1.358(7) .
C24 H24 0.9500 .
C25 C26 1.407(7) .
C25 H25 0.9500 .
C26 C27 1.387(6) .
C26 C28 1.502(7) .
C28 H28A 0.9900 .
C28 H28B 0.9900 .
C30 C31 1.507(11) .
C30 H30A 0.9900 .
C30 H30B 0.9900 .
C31 C32 1.556(11) .
C31 H31A 0.9900 .
C31 H31B 0.9900 .
C32 H32A 0.9800 .
C32 H32B 0.9800 .
C32 H32C 0.9800 .
C33 C34 1.540(18) .
C33 H33A 0.9900 .
C33 H33B 0.9900 .
C34 C35 1.525(16) .
C34 H34A 0.9900 .
C34 H34B 0.9900 .
C35 H35A 0.9800 .
C35 H35B 0.9800 .
C35 H35C 0.9800 .
C36 C37 1.553(12) .
C36 H36A 0.9900 .
C36 H36B 0.9900 .
C37 C38 1.477(12) .
C37 H37A 0.9900 .
C37 H37B 0.9900 .
C38 H38A 0.9800 .
C38 H38B 0.9800 .
C38 H38C 0.9800 .
C39 C40 1.534(9) .
C39 H39A 0.9900 .
C39 H39B 0.9900 .
C40 C41 1.465(9) .
C40 H40A 0.9900 .
C40 H40B 0.9900 .
C41 H41A 0.9800 .
C41 H41B 0.9800 .
C41 H41C 0.9800 .
C42 C47 1.388(6) .
C42 C43 1.388(6) .
C42 C69 1.509(6) .
C43 C44 1.394(6) .
C43 H43 0.9500 .
C44 C45 1.399(6) .
C44 C70 1.500(6) .
C45 C46 1.387(6) .
C45 H45 0.9500 .
C46 C47 1.397(7) .
C46 C48 1.523(7) .
C48 C49 1.534(8) .
C48 H48A 0.9900 .
C48 H48B 0.9900 .
C49 C50 1.390(8) .
C49 C54 1.411(7) .
C50 C51 1.367(9) .
C50 H50 0.9500 .
C51 C52 1.374(8) .
C51 H51 0.9500 .
C52 C53 1.363(8) .
C52 H52 0.9500 .
C53 C54 1.407(7) .
C53 C55 1.528(7) .
C55 C56 1.497(8) .
C55 H55A 0.9900 .
C55 H55B 0.9900 .
C56 C61 1.393(7) .
C56 C57 1.398(7) .
C57 C58 1.380(8) .
C57 H57 0.9500 .
C58 C59 1.376(8) .
C58 H58 0.9500 .
C59 C60 1.398(7) .
C59 H59 0.9500 .
C60 C61 1.392(7) .
C60 C62 1.518(7) .
C62 C63 1.532(6) .
C62 H62A 0.9900 .
C62 H62B 0.9900 .
C63 C64 1.377(7) .
C63 C68 1.413(6) .
C64 C65 1.368(7) .
C64 H64 0.9500 .
C65 C66 1.388(7) .
C65 H65 0.9500 .
C66 C67 1.381(6) .
C66 H66 0.9500 .
C67 C68 1.387(6) .
C67 C69 1.532(6) .
C69 H69A 0.9900 .
C69 H69B 0.9900 .
C71 C72 1.511(14) .
C71 H71A 0.9900 .
C71 H71B 0.9900 .
C72 C73 1.583(14) .
C72 H72A 0.9900 .
C72 H72B 0.9900 .
C73 H73A 0.9800 .
C73 H73B 0.9800 .
C73 H73C 0.9800 .
C74 C75 1.476(10) .
C74 H74A 0.9900 .
C74 H74B 0.9900 .
C75 C76 1.464(11) .
C75 H75A 0.9900 .
C75 H75B 0.9900 .
C76 H76A 0.9800 .
C76 H76B 0.9800 .
C76 H76C 0.9800 .
C77 C78 1.427(11) .
C77 H77A 0.9900 .
C77 H77B 0.9900 .
C78 C79 1.605(11) .
C78 H78A 0.9900 .
C78 H78B 0.9900 .
C79 H79A 0.9800 .
C79 H79B 0.9800 .
C79 H79C 0.9800 .
C80 C81 1.453(7) .
C80 H80A 0.9900 .
C80 H80B 0.9900 .
C81 C82 1.514(8) .
C81 H81A 0.9900 .
C81 H81B 0.9900 .
C82 H82A 0.9800 .
C82 H82B 0.9800 .
C82 H82C 0.9800 .
C83 C84 1.383(6) .
C83 H83 0.9500 .
C84 C85 1.364(6) .
C84 H84 0.9500 .
C85 C86 1.384(6) .
C85 C88 1.492(6) .
C86 C87 1.390(6) .
C86 H86 0.9500 .
C87 H87 0.9500 .
C88 C92 1.391(6) .
C88 C89 1.391(6) .
C89 C90 1.377(6) .
C89 H89 0.9500 .
C90 H90 0.9500 .
C91 C92 1.375(6) .
C91 H91 0.9500 .
C92 H92 0.9500 .
C93 H93A 0.9800 .
C93 H93B 0.9800 .
C93 H93C 0.9800 .
C94 H94A 0.9800 .
C94 H94B 0.9800 .
C94 H94C 0.9800 .
C95 H95 0.9500 .
C33A C34A 1.535(19) .
C33A H33C 0.9900 .
C33A H33D 0.9900 .
C34A C35A 1.488(15) .
C34A H34C 0.9900 .
C34A H34D 0.9900 .
C35A H35D 0.9800 .
C35A H35E 0.9800 .
C35A H35F 0.9800 .
C71A C72A 1.465(14) .
C71A H71C 0.9900 .
C71A H71D 0.9900 .
C72A C73A 1.459(15) .
C72A H72C 0.9900 .
C72A H72D 0.9900 .
C73A H73D 0.9800 .
C73A H73E 0.9800 .
C73A H73F 0.9800 .
